data_7233266
loop_
_publ_author_name
'Shikhaliyev, Namiq Q.'
'Kuznetsov, Maxim L.'
'Maharramov, Abel M.'
'Gurbanov, Atash V.'
'Ahmadova, Nigar E.'
'Nenajdenko, Valentine G.'
'Mahmudov, Kamran T.'
'Pombeiro, Armando J. L.'

_publ_section_title
;
 Noncovalent interactions in the design of bis-azo dyes
;
_journal_issue 34
_journal_name_full CrystEngComm
_journal_page_first 5032
_journal_paper_doi 10.1039/C9CE00956F
_journal_volume 21
_journal_year 2019
_chemical_formula_moiety 'C22 H8 Cl4 F6 N4'
_chemical_formula_sum 'C22 H8 Cl4 F6 N4'
_chemical_formula_weight 584.12
_space_group_crystal_system triclinic
_space_group_IT_number 2
_space_group_name_Hall '-P 1'
_space_group_name_H-M_alt 'P -1'
_symmetry_space_group_name_Hall '-P 1'
_symmetry_space_group_name_H-M 'P -1'
_atom_sites_solution_hydrogens geom
_atom_sites_solution_primary direct
_atom_sites_solution_secondary difmap
_audit_creation_method SHELXL-2016/6
_audit_update_record
;
2019-06-19 deposited with the CCDC.    2019-07-25 downloaded from the CCDC.
;
_cell_angle_alpha 97.067(2)
_cell_angle_beta 95.028(2)
_cell_angle_gamma 112.098(2)
_cell_formula_units_Z 1
_cell_length_a 5.9287(4)
_cell_length_b 7.2856(5)
_cell_length_c 14.8040(9)
_cell_measurement_reflns_used 4751
_cell_measurement_temperature 150(2)
_cell_measurement_theta_max 27.13
_cell_measurement_theta_min 3.06
_cell_volume 581.70(7)
_computing_cell_refinement 'Bruker SAINT'
_computing_data_collection 'Bruker APEX3'
_computing_data_reduction 'Bruker SAINT'
_computing_molecular_graphics 'Bruker SHELXTL'
_computing_publication_material 'Bruker SHELXTL'
_computing_structure_refinement 'SHELXL-2016/6 (Sheldrick, 2016)'
_computing_structure_solution 'SHELXT 2014/4 (Sheldrick, 2014)'
_diffrn_ambient_temperature 150(2)
_diffrn_measured_fraction_theta_full 0.999
_diffrn_measured_fraction_theta_max 0.998
_diffrn_measurement_device_type 'Bruker APEX-II CCD'
_diffrn_measurement_method '\f and \w scans'
_diffrn_radiation_type MoK\a
_diffrn_radiation_wavelength 0.71073
_diffrn_reflns_av_R_equivalents 0.0353
_diffrn_reflns_av_unetI/netI 0.0319
_diffrn_reflns_Laue_measured_fraction_full 0.999
_diffrn_reflns_Laue_measured_fraction_max 0.998
_diffrn_reflns_limit_h_max 7
_diffrn_reflns_limit_h_min -7
_diffrn_reflns_limit_k_max 9
_diffrn_reflns_limit_k_min -9
_diffrn_reflns_limit_l_max 19
_diffrn_reflns_limit_l_min -18
_diffrn_reflns_number 9319
_diffrn_reflns_point_group_measured_fraction_full 0.999
_diffrn_reflns_point_group_measured_fraction_max 0.998
_diffrn_reflns_theta_full 25.242
_diffrn_reflns_theta_max 27.163
_diffrn_reflns_theta_min 3.062
_exptl_absorpt_coefficient_mu 0.577
_exptl_absorpt_correction_T_max 0.947
_exptl_absorpt_correction_T_min 0.911
_exptl_absorpt_correction_type multi-scan
_exptl_absorpt_process_details 'SADABS (Bruker, 2003)'
_exptl_crystal_colour yellow
_exptl_crystal_density_diffrn 1.667
_exptl_crystal_description prism
_exptl_crystal_F_000 290
_exptl_crystal_size_max 0.150
_exptl_crystal_size_mid 0.120
_exptl_crystal_size_min 0.080
_refine_diff_density_max 0.471
_refine_diff_density_min -0.320
_refine_diff_density_rms 0.057
_refine_ls_extinction_method none
_refine_ls_goodness_of_fit_ref 1.034
_refine_ls_hydrogen_treatment constr
_refine_ls_matrix_type full
_refine_ls_number_parameters 163
_refine_ls_number_reflns 2591
_refine_ls_number_restraints 0
_refine_ls_restrained_S_all 1.034
_refine_ls_R_factor_all 0.0409
_refine_ls_R_factor_gt 0.0324
_refine_ls_shift/su_max 0.001
_refine_ls_shift/su_mean 0.000
_refine_ls_structure_factor_coef Fsqd
_refine_ls_weighting_details 'w=1/[\s^2^(Fo^2^)+(0.0334P)^2^+0.3360P] where P=(Fo^2^+2Fc^2^)/3'
_refine_ls_weighting_scheme calc
_refine_ls_wR_factor_gt 0.0766
_refine_ls_wR_factor_ref 0.0811
_reflns_Friedel_coverage 0.000
_reflns_number_gt 2199
_reflns_number_total 2591
_reflns_threshold_expression 'I > 2\s(I)'
_cod_data_source_file c9ce00956f2.cif
_cod_data_source_block F4_A
_cod_depositor_comments 'Adding full bibliography for 7233265--7233268.cif.'
_cod_database_code 7233266
_shelx_shelxl_version_number 2016/6
_shelx_space_group_comment
;
The symmetry employed for this shelxl refinement is uniquely defined
by the following loop, which should always be used as a source of
symmetry information in preference to the above space-group names.
They are only intended as comments.
;
_shelx_estimated_absorpt_t_min 0.918
_shelx_estimated_absorpt_t_max 0.955

loop_
_space_group_symop_operation_xyz
'x, y, z'
'-x, -y, -z'

loop_
_atom_site_label
_atom_site_type_symbol
_atom_site_fract_x
_atom_site_fract_y
_atom_site_fract_z
_atom_site_U_iso_or_equiv
_atom_site_adp_type
_atom_site_occupancy
_atom_site_site_symmetry_order
_atom_site_calc_flag
_atom_site_refinement_flags_posn
_atom_site_refinement_flags_adp
Cl1 Cl 1.10117(8) 0.79160(7) 0.83082(3) 0.02647(13) Uani 1 1 d . .
Cl2 Cl 1.16398(8) 0.82204(7) 0.64295(3) 0.02744(13) Uani 1 1 d . .
F1 F 0.68230(18) 0.88988(14) 0.58164(7) 0.0223(2) Uani 1 1 d . .
F2 F 0.53904(18) 0.21141(14) 0.59118(7) 0.0229(2) Uani 1 1 d . .
F3 F -0.2842(2) 0.1043(3) 0.96402(9) 0.0611(5) Uani 1 1 d . .
N1 N 0.5849(3) 0.5328(2) 0.75983(9) 0.0192(3) Uani 1 1 d . .
N2 N 0.3624(3) 0.4257(2) 0.72702(10) 0.0190(3) Uani 1 1 d . .
C1 C 0.6178(3) 0.5540(2) 0.59266(11) 0.0156(3) Uani 1 1 d . .
C2 C 0.5949(3) 0.6958(2) 0.54237(11) 0.0163(3) Uani 1 1 d . .
C3 C 0.5197(3) 0.3568(2) 0.54750(11) 0.0166(3) Uani 1 1 d . .
C4 C 0.7282(3) 0.6066(2) 0.69115(11) 0.0167(3) Uani 1 1 d . .
C5 C 0.9669(3) 0.7251(3) 0.71858(11) 0.0190(3) Uani 1 1 d . .
C6 C 0.2106(3) 0.3457(3) 0.79305(12) 0.0200(3) Uani 1 1 d . .
C7 C -0.0357(3) 0.2395(3) 0.75814(12) 0.0216(4) Uani 1 1 d . .
H7 H -0.088706 0.222746 0.694119 0.026 Uiso 1 1 calc R U
C8 C -0.2053(3) 0.1576(3) 0.81558(14) 0.0286(4) Uani 1 1 d . .
H8 H -0.374758 0.085659 0.792180 0.034 Uiso 1 1 calc R U
C9 C -0.1211(4) 0.1833(3) 0.90700(14) 0.0362(5) Uani 1 1 d . .
C10 C 0.1248(4) 0.2822(4) 0.94362(14) 0.0483(7) Uani 1 1 d . .
H10 H 0.177311 0.293151 1.007263 0.058 Uiso 1 1 calc R U
C11 C 0.2915(4) 0.3644(3) 0.88612(13) 0.0380(5) Uani 1 1 d . .
H11 H 0.461271 0.433531 0.909790 0.046 Uiso 1 1 calc R U

loop_
_atom_site_aniso_label
_atom_site_aniso_U_11
_atom_site_aniso_U_22
_atom_site_aniso_U_33
_atom_site_aniso_U_23
_atom_site_aniso_U_13
_atom_site_aniso_U_12
Cl1 0.0199(2) 0.0322(3) 0.0172(2) 0.00115(17) -0.00220(16) 0.00091(18)
Cl2 0.0175(2) 0.0352(3) 0.0239(2) 0.00782(19) 0.00785(17) 0.00208(18)
F1 0.0273(5) 0.0129(5) 0.0220(5) -0.0009(4) 0.0002(4) 0.0045(4)
F2 0.0282(5) 0.0172(5) 0.0225(5) 0.0077(4) -0.0002(4) 0.0075(4)
F3 0.0285(7) 0.0936(12) 0.0304(7) 0.0149(7) 0.0130(5) -0.0137(7)
N1 0.0169(7) 0.0206(7) 0.0164(7) 0.0036(6) 0.0029(5) 0.0029(6)
N2 0.0163(7) 0.0208(7) 0.0162(7) 0.0034(6) 0.0017(5) 0.0031(6)
C1 0.0130(7) 0.0184(8) 0.0132(8) 0.0032(6) 0.0029(6) 0.0035(6)
C2 0.0150(7) 0.0116(7) 0.0183(8) 0.0002(6) 0.0039(6) 0.0012(6)
C3 0.0170(8) 0.0157(8) 0.0181(8) 0.0065(6) 0.0040(6) 0.0059(6)
C4 0.0182(8) 0.0159(8) 0.0137(8) 0.0024(6) 0.0027(6) 0.0042(6)
C5 0.0182(8) 0.0210(8) 0.0147(8) 0.0028(6) 0.0029(6) 0.0042(7)
C6 0.0169(8) 0.0211(8) 0.0172(8) 0.0038(7) 0.0023(6) 0.0021(7)
C7 0.0188(8) 0.0229(9) 0.0186(9) 0.0028(7) -0.0010(7) 0.0041(7)
C8 0.0151(8) 0.0319(10) 0.0301(10) 0.0047(8) 0.0026(7) 0.0001(7)
C9 0.0237(10) 0.0459(13) 0.0245(10) 0.0073(9) 0.0095(8) -0.0044(9)
C10 0.0294(11) 0.0709(17) 0.0167(10) 0.0076(10) 0.0002(8) -0.0108(11)
C11 0.0201(9) 0.0525(13) 0.0199(10) 0.0061(9) -0.0014(7) -0.0089(9)

loop_
_atom_type_symbol
_atom_type_description
_atom_type_scat_dispersion_real
_atom_type_scat_dispersion_imag
_atom_type_scat_source
C C 0.0033 0.0016 'International Tables Vol C Tables 4.2.6.8 and 6.1.1.4'
H H 0.0000 0.0000 'International Tables Vol C Tables 4.2.6.8 and 6.1.1.4'
N N 0.0061 0.0033 'International Tables Vol C Tables 4.2.6.8 and 6.1.1.4'
F F 0.0171 0.0103 'International Tables Vol C Tables 4.2.6.8 and 6.1.1.4'
Cl Cl 0.1484 0.1585 'International Tables Vol C Tables 4.2.6.8 and 6.1.1.4'

loop_
_geom_angle_atom_site_label_1
_geom_angle_atom_site_label_2
_geom_angle_atom_site_label_3
_geom_angle
_geom_angle_site_symmetry_1
_geom_angle_site_symmetry_3
N2 N1 C4 112.28(13) . .
N1 N2 C6 114.62(14) . .
C3 C1 C2 116.24(14) . .
C3 C1 C4 121.22(14) . .
C2 C1 C4 122.45(14) . .
F1 C2 C3 118.35(14) . 2_666
F1 C2 C1 119.85(14) . .
C3 C2 C1 121.79(15) 2_666 .
F2 C3 C2 118.32(14) . 2_666
F2 C3 C1 119.70(14) . .
C2 C3 C1 121.97(15) 2_666 .
C5 C4 N1 117.29(14) . .
C5 C4 C1 121.86(15) . .
N1 C4 C1 120.85(14) . .
C4 C5 Cl1 123.57(13) . .
C4 C5 Cl2 122.50(13) . .
Cl1 C5 Cl2 113.93(10) . .
C7 C6 C11 120.08(16) . .
C7 C6 N2 114.67(15) . .
C11 C6 N2 125.24(16) . .
C8 C7 C6 120.64(16) . .
C8 C7 H7 119.7 . .
C6 C7 H7 119.7 . .
C9 C8 C7 117.84(17) . .
C9 C8 H8 121.1 . .
C7 C8 H8 121.1 . .
F3 C9 C8 118.61(18) . .
F3 C9 C10 118.36(18) . .
C8 C9 C10 123.00(18) . .
C11 C10 C9 118.68(19) . .
C11 C10 H10 120.7 . .
C9 C10 H10 120.7 . .
C10 C11 C6 119.67(18) . .
C10 C11 H11 120.2 . .
C6 C11 H11 120.2 . .

loop_
_geom_bond_atom_site_label_1
_geom_bond_atom_site_label_2
_geom_bond_distance
_geom_bond_site_symmetry_2
Cl1 C5 1.7057(17) .
Cl2 C5 1.7088(17) .
F1 C2 1.3415(18) .
F2 C3 1.3418(18) .
F3 C9 1.350(2) .
N1 N2 1.267(2) .
N1 C4 1.410(2) .
N2 C6 1.416(2) .
C1 C3 1.384(2) .
C1 C2 1.384(2) .
C1 C4 1.486(2) .
C2 C3 1.378(2) 2_666
C4 C5 1.344(2) .
C6 C7 1.385(2) .
C6 C11 1.391(3) .
C7 C8 1.383(3) .
C7 H7 0.9500 .
C8 C9 1.365(3) .
C8 H8 0.9500 .
C9 C10 1.383(3) .
C10 C11 1.374(3) .
C10 H10 0.9500 .
C11 H11 0.9500 .

loop_
_geom_torsion_atom_site_label_1
_geom_torsion_atom_site_label_2
_geom_torsion_atom_site_label_3
_geom_torsion_atom_site_label_4
_geom_torsion
_geom_torsion_site_symmetry_4
C4 N1 N2 C6 179.32(14) .
C3 C1 C2 F1 179.11(14) .
C4 C1 C2 F1 2.5(2) .
C3 C1 C2 C3 0.1(3) 2_666
C4 C1 C2 C3 -176.47(15) 2_666
C2 C1 C3 F2 178.73(14) .
C4 C1 C3 F2 -4.6(2) .
C2 C1 C3 C2 -0.1(3) 2_666
C4 C1 C3 C2 176.52(15) 2_666
N2 N1 C4 C5 178.95(15) .
N2 N1 C4 C1 -1.2(2) .
C3 C1 C4 C5 117.56(19) .
C2 C1 C4 C5 -66.0(2) .
C3 C1 C4 N1 -62.3(2) .
C2 C1 C4 N1 114.16(18) .
N1 C4 C5 Cl1 -0.8(2) .
C1 C4 C5 Cl1 179.32(13) .
N1 C4 C5 Cl2 178.91(12) .
C1 C4 C5 Cl2 -0.9(2) .
N1 N2 C6 C7 176.01(16) .
N1 N2 C6 C11 -5.0(3) .
C11 C6 C7 C8 2.5(3) .
N2 C6 C7 C8 -178.42(17) .
C6 C7 C8 C9 -0.6(3) .
C7 C8 C9 F3 -179.99(19) .
C7 C8 C9 C10 -1.8(4) .
F3 C9 C10 C11 -179.5(2) .
C8 C9 C10 C11 2.3(4) .
C9 C10 C11 C6 -0.3(4) .
C7 C6 C11 C10 -2.0(3) .
N2 C6 C11 C10 179.0(2) .
